data_7034012
loop_
_publ_author_name
'Han, Shujuan'
'Wang, Ying'
'Jing, Qun'
'Wu, Hongping'
'Pan, Shilie'
'Yang, Zhihua'

_publ_section_title
;
 Effect of the cation size on the framework structures of magnesium
 tungstate, A4Mg(WO4)3 (A = Na, K), R2Mg2(WO4)3 (R = Rb, Cs).
;
_journal_issue 12
_journal_name_full 'Dalton transactions (Cambridge, England : 2003)'
_journal_page_first 5810
_journal_page_last 5817
_journal_paper_doi 10.1039/c5dt00332f
_journal_volume 44
_journal_year 2015
_chemical_formula_sum 'Mg Na4 O12 W3'
_chemical_formula_weight 859.82
_chemical_name_common MgNa4O12W3
_chemical_name_systematic
; 
 ? 
;
_space_group_IT_number 15
_symmetry_cell_setting monoclinic
_symmetry_space_group_name_Hall '-C 2yc'
_symmetry_space_group_name_H-M 'C 1 2/c 1'
_atom_sites_solution_primary direct
_atom_sites_solution_secondary difmap
_audit_creation_method SHELXL-97
_cell_angle_alpha 90.00
_cell_angle_beta 111.997(2)
_cell_angle_gamma 90.00
_cell_formula_units_Z 4
_cell_length_a 12.6081(19)
_cell_length_b 13.619(2)
_cell_length_c 7.1886(11)
_cell_measurement_reflns_used 1959
_cell_measurement_temperature 296(2)
_cell_measurement_theta_max 27.58
_cell_measurement_theta_min 2.99
_cell_volume 1144.5(3)
_computing_cell_refinement 'Bruker SMART'
_computing_data_collection 'Bruker SMART'
_computing_data_reduction 'Bruker SAINT'
_computing_molecular_graphics 'Bruker SHELXTL'
_computing_publication_material 'Bruker SHELXTL'
_computing_structure_refinement 'SHELXL-97 (Sheldrick, 1997)'
_computing_structure_solution 'SHELXS-97 (Sheldrick, 1990)'
_diffrn_ambient_temperature 296(2)
_diffrn_measured_fraction_theta_full 0.988
_diffrn_measured_fraction_theta_max 0.988
_diffrn_measurement_device_type 'CCD area detector'
_diffrn_measurement_method 'phi and omega scans'
_diffrn_radiation_monochromator graphite
_diffrn_radiation_source 'fine-focus sealed tube'
_diffrn_radiation_type MoK\a
_diffrn_radiation_wavelength 0.71073
_diffrn_reflns_av_R_equivalents 0.0333
_diffrn_reflns_av_sigmaI/netI 0.0377
_diffrn_reflns_limit_h_max 16
_diffrn_reflns_limit_h_min -15
_diffrn_reflns_limit_k_max 16
_diffrn_reflns_limit_k_min -17
_diffrn_reflns_limit_l_max 9
_diffrn_reflns_limit_l_min -5
_diffrn_reflns_number 3484
_diffrn_reflns_theta_full 27.58
_diffrn_reflns_theta_max 27.58
_diffrn_reflns_theta_min 2.30
_exptl_absorpt_coefficient_mu 30.342
_exptl_absorpt_correction_T_max 0.42324
_exptl_absorpt_correction_T_min 0.25775
_exptl_absorpt_correction_type numerical
_exptl_absorpt_process_details Face-indexed
_exptl_crystal_colour colorless
_exptl_crystal_density_diffrn 4.990
_exptl_crystal_density_method 'not measured'
_exptl_crystal_description block
_exptl_crystal_F_000 1496
_exptl_crystal_size_max 0.162
_exptl_crystal_size_mid 0.122
_exptl_crystal_size_min 0.07
_refine_diff_density_max 1.038
_refine_diff_density_min -0.782
_refine_diff_density_rms 0.239
_refine_ls_extinction_coef 0.00278(9)
_refine_ls_extinction_expression Fc^*^=kFc[1+0.001xFc^2^\l^3^/sin(2\q)]^-1/4^
_refine_ls_extinction_method SHELXL
_refine_ls_goodness_of_fit_ref 1.051
_refine_ls_matrix_type full
_refine_ls_number_parameters 97
_refine_ls_number_reflns 1316
_refine_ls_number_restraints 0
_refine_ls_restrained_S_all 1.051
_refine_ls_R_factor_all 0.0228
_refine_ls_R_factor_gt 0.0199
_refine_ls_shift/su_max 0.001
_refine_ls_shift/su_mean 0.000
_refine_ls_structure_factor_coef Fsqd
_refine_ls_weighting_details 'calc w=1/[\s^2^(Fo^2^)+(0.0163P)^2^+0.0000P] where P=(Fo^2^+2Fc^2^)/3'
_refine_ls_weighting_scheme calc
_refine_ls_wR_factor_gt 0.0475
_refine_ls_wR_factor_ref 0.0486
_reflns_number_gt 1218
_reflns_number_total 1316
_reflns_threshold_expression >2sigma(I)
_cod_data_source_file c5dt00332f4.cif
_cod_data_source_block 1
_cod_depositor_comments
;
The following automatic conversions were performed:

'_symmetry_cell_setting' value 'Monoclinic' changed to 'monoclinic'
according to
/usr/data/users/saulius/crontab/automatic-downloads/rss-feeds/RSC/lib/dictionaries/cif_core.dic
dictionary named 'cif_core.dic' version 2.4.2 from 2011-04-26.

Automatic conversion script
Id: cif_fix_values 3008 2015-01-20 13:52:24Z robertas 

 Adding full bibliography for 7034012--7034015.cif.
;
_cod_original_sg_symbol_H-M C2/c
_cod_original_formula_sum MgNa4O12W3
_cod_database_code 7034012

loop_
_symmetry_equiv_pos_as_xyz
'x, y, z'
'-x, y, -z+1/2'
'x+1/2, y+1/2, z'
'-x+1/2, y+1/2, -z+1/2'
'-x, -y, -z'
'x, -y, z-1/2'
'-x+1/2, -y+1/2, -z'
'x+1/2, -y+1/2, z-1/2'

loop_
_atom_site_label
_atom_site_type_symbol
_atom_site_fract_x
_atom_site_fract_y
_atom_site_fract_z
_atom_site_U_iso_or_equiv
_atom_site_adp_type
_atom_site_occupancy
_atom_site_symmetry_multiplicity
_atom_site_calc_flag
_atom_site_refinement_flags
_atom_site_disorder_group
W1 W 0.5000 0.78717(2) 0.2500 0.02124(12) Uani 1 2 d S .
W2 W 0.77205(2) 1.110064(17) 0.37785(3) 0.02055(11) Uani 1 1 d . .
Na1 Na 0.5000 1.0000 0.0000 0.0451(11) Uani 1 2 d S .
Na2 Na 0.5000 0.7705(2) -0.2500 0.0199(7) Uani 1 2 d S .
Na3 Na 1.0000 1.020(3) 0.7500 0.055(5) Uani 0.45(5) 2 d SP 1
Na4 Na 1.0000 0.980(3) 0.7500 0.055(5) Uani 0.55(5) 2 d SP 2
Mg1 Mg 0.28967(16) 0.65786(15) -0.1230(3) 0.0183(4) Uani 0.50 1 d P 2
Na5 Na 0.28967(16) 0.65786(15) -0.1230(3) 0.0183(4) Uani 0.50 1 d P 2
O1 O 0.6268(4) 1.0858(3) 0.3170(7) 0.0300(10) Uani 1 1 d . 2
O2 O 0.4625(4) 0.7150(3) 0.0292(6) 0.0279(10) Uani 1 1 d . 2
O3 O 0.8310(4) 1.1706(3) 0.6103(6) 0.0313(10) Uani 1 1 d . 2
O4 O 0.7848(4) 1.1809(3) 0.1784(7) 0.0367(11) Uani 1 1 d . 2
O5 O 0.8486(4) 0.9974(3) 0.4024(7) 0.0388(12) Uani 1 1 d . 2
O6 O 0.3912(4) 0.8690(3) 0.2445(8) 0.0443(14) Uani 1 1 d . 2

loop_
_atom_site_aniso_label
_atom_site_aniso_U_11
_atom_site_aniso_U_22
_atom_site_aniso_U_33
_atom_site_aniso_U_23
_atom_site_aniso_U_13
_atom_site_aniso_U_12
W1 0.0298(2) 0.01859(18) 0.01032(17) 0.000 0.00171(14) 0.000
W2 0.01771(16) 0.03026(16) 0.01108(14) -0.00071(9) 0.00241(10) 0.00376(9)
Na1 0.062(3) 0.0230(17) 0.030(2) 0.0020(16) -0.006(2) -0.0025(17)
Na2 0.0195(16) 0.0246(15) 0.0193(16) 0.000 0.0114(14) 0.000
Na3 0.025(2) 0.099(16) 0.039(3) 0.000 0.010(2) 0.000
Na4 0.025(2) 0.099(16) 0.039(3) 0.000 0.010(2) 0.000
Mg1 0.0162(10) 0.0264(11) 0.0123(10) -0.0009(8) 0.0053(8) 0.0029(8)
Na5 0.0162(10) 0.0264(11) 0.0123(10) -0.0009(8) 0.0053(8) 0.0029(8)
O1 0.022(2) 0.030(2) 0.032(3) -0.0072(19) 0.004(2) -0.0007(17)
O2 0.032(2) 0.040(2) 0.016(2) -0.0054(18) 0.0140(19) -0.0035(19)
O3 0.033(2) 0.040(3) 0.015(2) -0.0031(19) 0.0023(19) -0.010(2)
O4 0.038(3) 0.049(3) 0.019(2) 0.003(2) 0.006(2) -0.005(2)
O5 0.037(3) 0.047(3) 0.028(3) -0.004(2) 0.006(2) 0.017(2)
O6 0.046(3) 0.035(3) 0.036(3) -0.010(2) -0.004(3) 0.010(2)

loop_
_atom_type_symbol
_atom_type_description
_atom_type_scat_dispersion_real
_atom_type_scat_dispersion_imag
_atom_type_scat_source
O O 0.0106 0.0060 'International Tables Vol C Tables 4.2.6.8 and 6.1.1.4'
Na Na 0.0362 0.0249 'International Tables Vol C Tables 4.2.6.8 and 6.1.1.4'
Mg Mg 0.0486 0.0363 'International Tables Vol C Tables 4.2.6.8 and 6.1.1.4'
W W -0.8490 6.8722 'International Tables Vol C Tables 4.2.6.8 and 6.1.1.4'

loop_
_geom_angle_atom_site_label_1
_geom_angle_atom_site_label_2
_geom_angle_atom_site_label_3
_geom_angle
_geom_angle_site_symmetry_1
_geom_angle_site_symmetry_3
O6 W1 O6 101.2(4) 2_655 .
O6 W1 O2 108.4(2) 2_655 .
O6 W1 O2 112.8(2) . .
O6 W1 O2 112.8(2) 2_655 2_655
O6 W1 O2 108.4(2) . 2_655
O2 W1 O2 112.7(3) . 2_655
O6 W1 Na1 66.6(2) 2_655 2_655
O6 W1 Na1 47.03(16) . 2_655
O2 W1 Na1 152.86(14) . 2_655
O2 W1 Na1 93.00(13) 2_655 2_655
O6 W1 Na1 47.03(16) 2_655 .
O6 W1 Na1 66.6(2) . .
O2 W1 Na1 93.00(13) . .
O2 W1 Na1 152.86(14) 2_655 .
Na1 W1 Na1 63.599(12) 2_655 .
O6 W1 Mg1 134.83(18) 2_655 .
O6 W1 Mg1 86.57(16) . .
O2 W1 Mg1 32.36(15) . .
O2 W1 Mg1 106.32(14) 2_655 .
Na1 W1 Mg1 133.55(3) 2_655 .
Na1 W1 Mg1 100.10(4) . .
O6 W1 Na5 86.57(16) 2_655 2_655
O6 W1 Na5 134.83(18) . 2_655
O2 W1 Na5 106.32(14) . 2_655
O2 W1 Na5 32.36(15) 2_655 2_655
Na1 W1 Na5 100.10(4) 2_655 2_655
Na1 W1 Na5 133.55(3) . 2_655
Mg1 W1 Na5 118.87(7) . 2_655
O6 W1 Mg1 86.57(16) 2_655 2_655
O6 W1 Mg1 134.83(18) . 2_655
O2 W1 Mg1 106.32(14) . 2_655
O2 W1 Mg1 32.36(15) 2_655 2_655
Na1 W1 Mg1 100.10(4) 2_655 2_655
Na1 W1 Mg1 133.55(3) . 2_655
Mg1 W1 Mg1 118.87(7) . 2_655
Na5 W1 Mg1 0.00(8) 2_655 2_655
O6 W1 Na5 29.30(16) 2_655 8_566
O6 W1 Na5 126.90(17) . 8_566
O2 W1 Na5 104.76(15) . 8_566
O2 W1 Na5 89.00(15) 2_655 8_566
Na1 W1 Na5 83.49(3) 2_655 8_566
Na1 W1 Na5 75.50(3) . 8_566
Mg1 W1 Na5 137.12(6) . 8_566
Na5 W1 Na5 59.00(6) 2_655 8_566
Mg1 W1 Na5 59.00(6) 2_655 8_566
O6 W1 Na5 126.90(17) 2_655 7_565
O6 W1 Na5 29.30(16) . 7_565
O2 W1 Na5 89.00(15) . 7_565
O2 W1 Na5 104.76(15) 2_655 7_565
Na1 W1 Na5 75.50(3) 2_655 7_565
Na1 W1 Na5 83.49(3) . 7_565
Mg1 W1 Na5 59.00(6) . 7_565
Na5 W1 Na5 137.12(6) 2_655 7_565
Mg1 W1 Na5 137.12(6) 2_655 7_565
Na5 W1 Na5 155.28(7) 8_566 7_565
O1 W2 O3 110.9(2) . .
O1 W2 O4 107.6(2) . .
O3 W2 O4 112.1(2) . .
O1 W2 O5 109.8(2) . .
O3 W2 O5 106.8(2) . .
O4 W2 O5 109.6(2) . .
O1 W2 Na3 129.6(4) . .
O3 W2 Na3 58.8(5) . .
O4 W2 Na3 122.2(3) . .
O5 W2 Na3 48.3(6) . .
O1 W2 Na4 138.0(4) . 5_776
O3 W2 Na4 108.3(3) . 5_776
O4 W2 Na4 69.8(5) . 5_776
O5 W2 Na4 42.9(6) . 5_776
Na3 W2 Na4 62.79(14) . 5_776
O1 W2 Na5 87.18(16) . 3_556
O3 W2 Na5 27.73(15) . 3_556
O4 W2 Na5 135.91(15) . 3_556
O5 W2 Na5 103.27(16) . 3_556
Na3 W2 Na5 63.3(3) . 3_556
Na4 W2 Na5 124.87(3) 5_776 3_556
O1 W2 Na4 124.6(4) . .
O3 W2 Na4 65.5(5) . .
O4 W2 Na4 125.4(2) . .
O5 W2 Na4 41.3(5) . .
Na3 W2 Na4 8.0(6) . .
Na4 W2 Na4 61.33(15) 5_776 .
Na5 W2 Na4 66.9(2) 3_556 .
O1 W2 Na5 91.85(15) . 5_675
O3 W2 Na5 90.33(15) . 5_675
O4 W2 Na5 35.06(16) . 5_675
O5 W2 Na5 144.38(17) . 5_675
Na3 W2 Na5 133.6(6) . 5_675
Na4 W2 Na5 102.4(5) 5_776 5_675
Na5 W2 Na5 105.81(4) 3_556 5_675
Na4 W2 Na5 141.0(5) . 5_675
O1 W2 Na2 37.87(15) . 5_675
O3 W2 Na2 93.10(15) . 5_675
O4 W2 Na2 85.10(16) . 5_675
O5 W2 Na2 147.49(17) . 5_675
Na3 W2 Na2 145.50(17) . 5_675
Na4 W2 Na2 151.57(18) 5_776 5_675
Na5 W2 Na2 82.45(3) 3_556 5_675
Na4 W2 Na2 146.99(5) . 5_675
Na5 W2 Na2 57.78(5) 5_675 5_675
O1 W2 Na5 82.50(14) . 8_566
O3 W2 Na5 117.72(15) . 8_566
O4 W2 Na5 120.97(16) . 8_566
O5 W2 Na5 27.32(17) . 8_566
Na3 W2 Na5 66.4(6) . 8_566
Na4 W2 Na5 66.3(6) 5_776 8_566
Na5 W2 Na5 101.69(5) 3_556 8_566
Na4 W2 Na5 58.4(5) . 8_566
Na5 W2 Na5 151.612(18) 5_675 8_566
Na2 W2 Na5 120.29(5) 5_675 8_566
O1 Na1 O1 180.000(1) . 5_675
O1 Na1 O6 108.22(15) . 6_575
O1 Na1 O6 71.78(15) 5_675 6_575
O1 Na1 O6 71.78(15) . 2_655
O1 Na1 O6 108.22(15) 5_675 2_655
O6 Na1 O6 180.00(15) 6_575 2_655
O1 Na1 O1 110.55(17) . 6_575
O1 Na1 O1 69.45(17) 5_675 6_575
O6 Na1 O1 102.06(17) 6_575 6_575
O6 Na1 O1 77.94(17) 2_655 6_575
O1 Na1 O1 69.45(17) . 2_655
O1 Na1 O1 110.55(17) 5_675 2_655
O6 Na1 O1 77.94(17) 6_575 2_655
O6 Na1 O1 102.06(17) 2_655 2_655
O1 Na1 O1 180.000(1) 6_575 2_655
O1 Na1 W1 87.56(11) . 5_675
O1 Na1 W1 92.44(11) 5_675 5_675
O6 Na1 W1 30.13(11) 6_575 5_675
O6 Na1 W1 149.87(11) 2_655 5_675
O1 Na1 W1 89.67(9) 6_575 5_675
O1 Na1 W1 90.33(9) 2_655 5_675
O1 Na1 W1 92.44(11) . .
O1 Na1 W1 87.56(11) 5_675 .
O6 Na1 W1 149.87(11) 6_575 .
O6 Na1 W1 30.13(11) 2_655 .
O1 Na1 W1 90.33(9) 6_575 .
O1 Na1 W1 89.67(9) 2_655 .
W1 Na1 W1 180.0 5_675 .
O1 Na1 Na1 131.68(11) . 2_654
O1 Na1 Na1 48.32(11) 5_675 2_654
O6 Na1 Na1 58.88(14) 6_575 2_654
O6 Na1 Na1 121.12(14) 2_655 2_654
O1 Na1 Na1 44.60(9) 6_575 2_654
O1 Na1 Na1 135.40(9) 2_655 2_654
W1 Na1 Na1 58.200(6) 5_675 2_654
W1 Na1 Na1 121.800(6) . 2_654
O1 Na1 Na1 48.32(11) . 2_655
O1 Na1 Na1 131.68(11) 5_675 2_655
O6 Na1 Na1 121.12(14) 6_575 2_655
O6 Na1 Na1 58.88(14) 2_655 2_655
O1 Na1 Na1 135.40(9) 6_575 2_655
O1 Na1 Na1 44.60(9) 2_655 2_655
W1 Na1 Na1 121.800(6) 5_675 2_655
W1 Na1 Na1 58.200(6) . 2_655
Na1 Na1 Na1 180.0 2_654 2_655
O1 Na1 Na2 42.92(10) . 5_675
O1 Na1 Na2 137.08(10) 5_675 5_675
O6 Na1 Na2 69.71(12) 6_575 5_675
O6 Na1 Na2 110.29(12) 2_655 5_675
O1 Na1 Na2 137.04(9) 6_575 5_675
O1 Na1 Na2 42.96(9) 2_655 5_675
W1 Na1 Na2 61.70(3) 5_675 5_675
W1 Na1 Na2 118.30(3) . 5_675
Na1 Na1 Na2 119.90(2) 2_654 5_675
Na1 Na1 Na2 60.10(2) 2_655 5_675
O1 Na1 Na2 137.08(10) . .
O1 Na1 Na2 42.92(10) 5_675 .
O6 Na1 Na2 110.29(12) 6_575 .
O6 Na1 Na2 69.71(12) 2_655 .
O1 Na1 Na2 42.96(9) 6_575 .
O1 Na1 Na2 137.04(9) 2_655 .
W1 Na1 Na2 118.30(3) 5_675 .
W1 Na1 Na2 61.70(3) . .
Na1 Na1 Na2 60.10(2) 2_654 .
Na1 Na1 Na2 119.90(2) 2_655 .
Na2 Na1 Na2 180.0 5_675 .
O2 Na2 O2 142.5(3) 2_654 .
O2 Na2 O3 83.78(16) 2_654 3_444
O2 Na2 O3 75.21(16) . 3_444
O2 Na2 O3 75.21(16) 2_654 4_645
O2 Na2 O3 83.78(16) . 4_645
O3 Na2 O3 111.2(2) 3_444 4_645
O2 Na2 O1 95.71(16) 2_654 6_575
O2 Na2 O1 114.37(16) . 6_575
O3 Na2 O1 160.19(17) 3_444 6_575
O3 Na2 O1 87.66(15) 4_645 6_575
O2 Na2 O1 114.37(16) 2_654 5_675
O2 Na2 O1 95.71(16) . 5_675
O3 Na2 O1 87.66(15) 3_444 5_675
O3 Na2 O1 160.19(17) 4_645 5_675
O1 Na2 O1 74.5(2) 6_575 5_675
O2 Na2 Na3 71.24(13) 2_654 3_444
O2 Na2 Na3 71.24(13) . 3_444
O3 Na2 Na3 55.58(12) 3_444 3_444
O3 Na2 Na3 55.58(12) 4_645 3_444
O1 Na2 Na3 142.77(11) 6_575 3_444
O1 Na2 Na3 142.77(11) 5_675 3_444
O2 Na2 Mg1 120.00(14) 2_654 .
O2 Na2 Mg1 38.32(11) . .
O3 Na2 Mg1 38.32(11) 3_444 .
O3 Na2 Mg1 106.53(14) 4_645 .
O1 Na2 Mg1 143.69(14) 6_575 .
O1 Na2 Mg1 84.18(12) 5_675 .
Na3 Na2 Mg1 63.74(6) 3_444 .
O2 Na2 Na5 38.32(11) 2_654 2_654
O2 Na2 Na5 120.00(14) . 2_654
O3 Na2 Na5 106.53(14) 3_444 2_654
O3 Na2 Na5 38.32(11) 4_645 2_654
O1 Na2 Na5 84.18(12) 6_575 2_654
O1 Na2 Na5 143.69(14) 5_675 2_654
Na3 Na2 Na5 63.74(6) 3_444 2_654
Mg1 Na2 Na5 127.49(12) . 2_654
O2 Na2 Mg1 38.32(11) 2_654 2_654
O2 Na2 Mg1 120.00(14) . 2_654
O3 Na2 Mg1 106.53(14) 3_444 2_654
O3 Na2 Mg1 38.32(11) 4_645 2_654
O1 Na2 Mg1 84.18(12) 6_575 2_654
O1 Na2 Mg1 143.69(14) 5_675 2_654
Na3 Na2 Mg1 63.74(6) 3_444 2_654
Mg1 Na2 Mg1 127.49(12) . 2_654
Na5 Na2 Mg1 0.00(8) 2_654 2_654
O2 Na2 W2 83.45(11) 2_654 6_575
O2 Na2 W2 113.91(11) . 6_575
O3 Na2 W2 166.90(12) 3_444 6_575
O3 Na2 W2 62.48(11) 4_645 6_575
O1 Na2 W2 25.89(10) 6_575 6_575
O1 Na2 W2 100.28(13) 5_675 6_575
Na3 Na2 W2 116.93(4) 3_444 6_575
Mg1 Na2 W2 152.14(3) . 6_575
Na5 Na2 W2 61.09(3) 2_654 6_575
Mg1 Na2 W2 61.09(3) 2_654 6_575
W2 Na3 W2 136.8(12) 2_756 .
W2 Na3 Na2 68.4(6) 2_756 3_556
W2 Na3 Na2 68.4(6) . 3_556
W2 Na3 Na3 121.9(4) 2_756 5_776
W2 Na3 Na3 65.3(3) . 5_776
Na2 Na3 Na3 98.5(12) 3_556 5_776
W2 Na3 Na3 65.3(3) 2_756 5_777
W2 Na3 Na3 121.9(4) . 5_777
Na2 Na3 Na3 98.5(12) 3_556 5_777
Na3 Na3 Na3 163(2) 5_776 5_777
O5 Na4 O5 169.5(17) 2_756 .
O5 Na4 O5 90.2(2) 2_756 5_776
O5 Na4 O5 88.5(2) . 5_776
O5 Na4 O5 88.5(2) 2_756 6_576
O5 Na4 O5 90.2(2) . 6_576
O5 Na4 O5 166.4(17) 5_776 6_576
O5 Na4 Na5 151.2(13) 2_756 8_566
O5 Na4 Na5 38.9(3) . 8_566
O5 Na4 Na5 102.0(4) 5_776 8_566
O5 Na4 Na5 85.4(4) 6_576 8_566
O5 Na4 Mg1 151.2(13) 2_756 8_566
O5 Na4 Mg1 38.9(3) . 8_566
O5 Na4 Mg1 102.0(4) 5_776 8_566
O5 Na4 Mg1 85.4(4) 6_576 8_566
Na5 Na4 Mg1 0.00(8) 8_566 8_566
O5 Na4 Na5 38.9(3) 2_756 7_666
O5 Na4 Na5 151.2(13) . 7_666
O5 Na4 Na5 85.4(4) 5_776 7_666
O5 Na4 Na5 102.0(4) 6_576 7_666
Na5 Na4 Na5 115.5(10) 8_566 7_666
Mg1 Na4 Na5 115.5(10) 8_566 7_666
O5 Na4 Mg1 38.9(3) 2_756 7_666
O5 Na4 Mg1 151.2(13) . 7_666
O5 Na4 Mg1 85.4(4) 5_776 7_666
O5 Na4 Mg1 102.0(4) 6_576 7_666
Na5 Na4 Mg1 115.5(10) 8_566 7_666
Mg1 Na4 Mg1 115.5(10) 8_566 7_666
Na5 Na4 Mg1 0.00(8) 7_666 7_666
O5 Na4 W2 84.4(3) 2_756 5_776
O5 Na4 W2 99.3(3) . 5_776
O5 Na4 W2 28.5(3) 5_776 5_776
O5 Na4 W2 164.0(12) 6_576 5_776
Na5 Na4 W2 94.0(6) 8_566 5_776
Mg1 Na4 W2 94.0(6) 8_566 5_776
Na5 Na4 W2 63.9(3) 7_666 5_776
Mg1 Na4 W2 63.9(3) 7_666 5_776
O5 Na4 W2 99.3(3) 2_756 6_576
O5 Na4 W2 84.4(3) . 6_576
O5 Na4 W2 164.0(12) 5_776 6_576
O5 Na4 W2 28.5(3) 6_576 6_576
Na5 Na4 W2 63.9(3) 8_566 6_576
Mg1 Na4 W2 63.9(3) 8_566 6_576
Na5 Na4 W2 94.0(6) 7_666 6_576
Mg1 Na4 W2 94.0(6) 7_666 6_576
W2 Na4 W2 139.4(11) 5_776 6_576
O5 Na4 W2 27.8(3) 2_756 2_756
O5 Na4 W2 142.5(13) . 2_756
O5 Na4 W2 75.0(4) 5_776 2_756
O5 Na4 W2 98.1(6) 6_576 2_756
Na5 Na4 W2 176.0(7) 8_566 2_756
Mg1 Na4 W2 176.0(7) 8_566 2_756
Na5 Na4 W2 61.96(4) 7_666 2_756
Mg1 Na4 W2 61.96(4) 7_666 2_756
W2 Na4 W2 82.14(8) 5_776 2_756
W2 Na4 W2 118.67(15) 6_576 2_756
O5 Na4 W2 142.5(13) 2_756 .
O5 Na4 W2 27.8(3) . .
O5 Na4 W2 98.1(6) 5_776 .
O5 Na4 W2 75.0(4) 6_576 .
Na5 Na4 W2 61.96(4) 8_566 .
Mg1 Na4 W2 61.96(4) 8_566 .
Na5 Na4 W2 176.0(7) 7_666 .
Mg1 Na4 W2 176.0(7) 7_666 .
W2 Na4 W2 118.67(15) 5_776 .
W2 Na4 W2 82.14(8) 6_576 .
W2 Na4 W2 120.8(10) 2_756 .
O6 Mg1 O3 102.9(2) 7_565 3_444
O6 Mg1 O2 166.88(19) 7_565 .
O3 Mg1 O2 83.67(17) 3_444 .
O6 Mg1 O4 90.5(2) 7_565 3_445
O3 Mg1 O4 162.9(2) 3_444 3_445
O2 Mg1 O4 81.19(18) . 3_445
O6 Mg1 O5 98.19(19) 7_565 8_465
O3 Mg1 O5 88.01(19) 3_444 8_465
O2 Mg1 O5 93.32(18) . 8_465
O4 Mg1 O5 100.69(19) 3_445 8_465
O6 Mg1 O4 78.16(18) 7_565 5_675
O3 Mg1 O4 89.35(18) 3_444 5_675
O2 Mg1 O4 90.72(17) . 5_675
O4 Mg1 O4 82.99(18) 3_445 5_675
O5 Mg1 O4 174.91(19) 8_465 5_675
O6 Mg1 Mg1 82.17(15) 7_565 7_565
O3 Mg1 Mg1 127.52(16) 3_444 7_565
O2 Mg1 Mg1 84.83(14) . 7_565
O4 Mg1 Mg1 43.16(13) 3_445 7_565
O5 Mg1 Mg1 143.72(17) 8_465 7_565
O4 Mg1 Mg1 39.83(12) 5_675 7_565
O6 Mg1 Na5 82.17(15) 7_565 7_565
O3 Mg1 Na5 127.52(16) 3_444 7_565
O2 Mg1 Na5 84.83(14) . 7_565
O4 Mg1 Na5 43.16(13) 3_445 7_565
O5 Mg1 Na5 143.72(17) 8_465 7_565
O4 Mg1 Na5 39.83(12) 5_675 7_565
Mg1 Mg1 Na5 0.00(7) 7_565 7_565
O6 Mg1 W1 142.24(16) 7_565 .
O3 Mg1 W1 105.97(13) 3_444 .
O2 Mg1 W1 25.79(11) . .
O4 Mg1 W1 57.56(13) 3_445 .
O5 Mg1 W1 106.53(13) 8_465 .
O4 Mg1 W1 78.39(12) 5_675 .
Mg1 Mg1 W1 61.00(6) 7_565 .
Na5 Mg1 W1 61.00(6) 7_565 .
O6 Mg1 Na2 140.24(18) 7_565 .
O3 Mg1 Na2 43.38(12) 3_444 .
O2 Mg1 Na2 41.96(12) . .
O4 Mg1 Na2 119.93(15) 3_445 .
O5 Mg1 Na2 100.22(15) 8_465 .
O4 Mg1 Na2 80.76(14) 5_675 .
Mg1 Mg1 Na2 102.20(10) 7_565 .
Na5 Mg1 Na2 102.20(10) 7_565 .
W1 Mg1 Na2 62.59(4) . .
O6 Mg1 Na4 126.9(4) 7_565 7_666
O3 Mg1 Na4 110.66(16) 3_444 7_666
O2 Mg1 Na4 58.9(5) . 7_666
O4 Mg1 Na4 67.7(3) 3_445 7_666
O5 Mg1 Na4 45.4(5) 8_465 7_666
O4 Mg1 Na4 139.7(5) 5_675 7_666
Mg1 Mg1 Na4 106.3(4) 7_565 7_666
Na5 Mg1 Na4 106.3(4) 7_565 7_666
W1 Mg1 Na4 62.8(5) . 7_666
Na2 Mg1 Na4 90.3(3) . 7_666
O6 Mg1 Na4 120.4(3) 7_565 3_444
O3 Mg1 Na4 56.0(3) 3_444 3_444
O2 Mg1 Na4 72.7(3) . 3_444
O4 Mg1 Na4 125.6(2) 3_445 3_444
O5 Mg1 Na4 37.2(4) 8_465 3_444
O4 Mg1 Na4 142.3(4) 5_675 3_444
Mg1 Mg1 Na4 157.0(2) 7_565 3_444
Na5 Mg1 Na4 157.0(2) 7_565 3_444
W1 Mg1 Na4 96.0(2) . 3_444
Na2 Mg1 Na4 64.1(4) . 3_444
Na4 Mg1 Na4 57.93(11) 7_666 3_444
W2 O1 Na2 116.2(2) . 5_675
W2 O1 Na1 124.2(2) . .
Na2 O1 Na1 92.64(14) 5_675 .
W2 O1 Na1 136.0(2) . 2_655
Na2 O1 Na1 88.84(15) 5_675 2_655
Na1 O1 Na1 87.08(13) . 2_655
W1 O2 Mg1 121.9(2) . .
W1 O2 Na2 120.9(2) . .
Mg1 O2 Na2 99.72(18) . .
W2 O3 Na5 130.1(2) . 3_556
W2 O3 Mg1 130.1(2) . 3_556
Na5 O3 Mg1 0.00(14) 3_556 3_556
W2 O3 Na2 130.9(2) . 3_556
Na5 O3 Na2 98.30(16) 3_556 3_556
Mg1 O3 Na2 98.30(16) 3_556 3_556
W2 O4 Na5 138.9(3) . 3
W2 O4 Mg1 138.9(3) . 3
Na5 O4 Mg1 0.00(11) 3 3
W2 O4 Na5 119.2(2) . 5_675
Na5 O4 Na5 97.01(18) 3 5_675
Mg1 O4 Na5 97.01(18) 3 5_675
W2 O4 Mg1 119.2(2) . 5_675
Na5 O4 Mg1 97.01(18) 3 5_675
Mg1 O4 Mg1 97.01(18) 3 5_675
Na5 O4 Mg1 0.00(11) 5_675 5_675
W2 O5 Na5 131.1(3) . 8_566
W2 O5 Mg1 131.1(3) . 8_566
Na5 O5 Mg1 0.00(12) 8_566 8_566
W2 O5 Na4 110.9(8) . .
Na5 O5 Na4 95.7(8) 8_566 .
Mg1 O5 Na4 95.7(8) 8_566 .
W2 O5 Na4 108.6(8) . 5_776
Na5 O5 Na4 111.0(8) 8_566 5_776
Mg1 O5 Na4 111.0(8) 8_566 5_776
Na4 O5 Na4 91.5(2) . 5_776
W1 O6 Na5 127.1(3) . 7_565
W1 O6 Mg1 127.1(3) . 7_565
Na5 O6 Mg1 0.00(5) 7_565 7_565
W1 O6 Na1 102.8(2) . 2_655
Na5 O6 Na1 127.8(2) 7_565 2_655
Mg1 O6 Na1 127.8(2) 7_565 2_655

loop_
_geom_bond_atom_site_label_1
_geom_bond_atom_site_label_2
_geom_bond_distance
_geom_bond_site_symmetry_2
W1 O6 1.756(5) 2_655
W1 O6 1.756(5) .
W1 O2 1.774(4) .
W1 O2 1.774(4) 2_655
W1 Na1 3.4105(5) 2_655
W1 Na1 3.4105(5) .
W1 Mg1 3.464(2) .
W1 Na5 3.464(2) 2_655
W1 Mg1 3.464(2) 2_655
W1 Na5 3.498(2) 8_566
W1 Na5 3.498(2) 7_565
W2 O1 1.748(4) .
W2 O3 1.759(4) .
W2 O4 1.785(5) .
W2 O5 1.786(4) .
W2 Na3 3.342(14) .
W2 Na4 3.550(13) 5_776
W2 Na5 3.571(2) 3_556
W2 Na4 3.574(18) .
W2 Na5 3.590(2) 5_675
W2 Na2 3.5906(15) 5_675
W2 Na5 3.656(2) 8_566
Na1 O1 2.527(4) .
Na1 O1 2.527(4) 5_675
Na1 O6 2.559(5) 6_575
Na1 O6 2.559(5) 2_655
Na1 O1 2.688(5) 6_575
Na1 O1 2.688(5) 2_655
Na1 W1 3.4105(5) 5_675
Na1 Na1 3.5943(5) 2_654
Na1 Na1 3.5943(5) 2_655
Na1 Na2 3.605(3) 5_675
Na1 Na2 3.605(3) .
Na2 O2 2.353(4) 2_654
Na2 O2 2.353(4) .
Na2 O3 2.408(4) 3_444
Na2 O3 2.408(4) 4_645
Na2 O1 2.457(5) 6_575
Na2 O1 2.457(5) 5_675
Na2 Na3 3.41(4) 3_444
Na2 Mg1 3.469(2) .
Na2 Na5 3.469(2) 2_654
Na2 Mg1 3.469(2) 2_654
Na2 W2 3.5906(15) 6_575
Na3 W2 3.342(14) 2_756
Na3 Na2 3.41(4) 3_556
Na3 Na3 3.635(11) 5_776
Na3 Na3 3.635(11) 5_777
Na4 O5 2.524(6) 2_756
Na4 O5 2.524(6) .
Na4 O5 2.550(7) 5_776
Na4 O5 2.550(7) 6_576
Na4 Na5 3.53(2) 8_566
Na4 Mg1 3.53(2) 8_566
Na4 Na5 3.53(2) 7_666
Na4 Mg1 3.53(2) 7_666
Na4 W2 3.550(13) 5_776
Na4 W2 3.550(13) 6_576
Na4 W2 3.574(18) 2_756
Mg1 O6 2.146(6) 7_565
Mg1 O3 2.174(5) 3_444
Mg1 O2 2.182(5) .
Mg1 O4 2.212(5) 3_445
Mg1 O5 2.226(5) 8_465
Mg1 O4 2.362(5) 5_675
Mg1 Mg1 3.428(4) 7_565
Mg1 Na5 3.428(4) 7_565
Mg1 Na4 3.53(2) 7_666
Mg1 Na4 3.94(2) 3_444
O1 Na2 2.457(5) 5_675
O1 Na1 2.688(5) 2_655
O3 Na5 2.174(5) 3_556
O3 Mg1 2.174(5) 3_556
O3 Na2 2.408(4) 3_556
O4 Na5 2.212(5) 3
O4 Mg1 2.212(5) 3
O4 Na5 2.362(5) 5_675
O4 Mg1 2.362(5) 5_675
O5 Na5 2.226(5) 8_566
O5 Mg1 2.226(5) 8_566
O5 Na4 2.550(7) 5_776
O6 Na5 2.146(6) 7_565
O6 Mg1 2.146(6) 7_565
O6 Na1 2.559(5) 2_655
